data_4110596
loop_
_publ_author_name
'Tamara E. Hanna'
'Emil Lobkovsky'
'Paul J. Chirik'

_publ_section_title
;
 Mono(dinitrogen) and Carbon Monoxide Adducts of Bis(cyclopentadienyl)
 Titanium Sandwiches
;
_journal_name_full 'Journal of the American Chemical Society'
_journal_page_first 6018
_journal_page_last 6019
_journal_paper_doi 10.1021/ja061213c
_journal_volume 128
_journal_year 2006
_chemical_formula_sum 'C17 H23 N Si Ti0.5'
_chemical_formula_weight 293.40
_chemical_name_systematic
; 
 ? 
;
_space_group_IT_number 15
_symmetry_cell_setting monoclinic
_symmetry_space_group_name_Hall '-C 2yc'
_symmetry_space_group_name_H-M 'C 1 2/c 1'
_atom_sites_solution_hydrogens difmap
_atom_sites_solution_primary direct
_atom_sites_solution_secondary difmap
_audit_creation_method SHELXL-97
_cell_angle_alpha 90.00
_cell_angle_beta 110.937(1)
_cell_angle_gamma 90.00
_cell_formula_units_Z 8
_cell_length_a 19.2468(6)
_cell_length_b 12.0669(4)
_cell_length_c 14.6246(5)
_cell_measurement_reflns_used 6747
_cell_measurement_temperature 173(2)
_cell_measurement_theta_max 28.30
_cell_measurement_theta_min 2.27
_cell_volume 3172.29(18)
_computing_cell_refinement 'Bruker SAINT+'
_computing_data_collection 'Bruker APEX2'
_computing_data_reduction 'Bruker SAINT+'
_computing_molecular_graphics 'Bruker SHELXTL'
_computing_publication_material 'Bruker SHELXTL'
_computing_structure_refinement 'SHELXL-97 (Sheldrick, 1997)'
_computing_structure_solution 'SHELXS-97 (Sheldrick, 1990)'
_diffrn_ambient_temperature 173(2)
_diffrn_measured_fraction_theta_full 0.996
_diffrn_measured_fraction_theta_max 0.996
_diffrn_measurement_device_type 'Bruker X8 APEX II diffractometer'
_diffrn_measurement_method 'phi  scans'
_diffrn_radiation_monochromator graphite
_diffrn_radiation_source 'fine-focus sealed tube'
_diffrn_radiation_type MoK\a
_diffrn_radiation_wavelength 0.71073
_diffrn_reflns_av_R_equivalents 0.0307
_diffrn_reflns_av_sigmaI/netI 0.0304
_diffrn_reflns_limit_h_max 25
_diffrn_reflns_limit_h_min -25
_diffrn_reflns_limit_k_max 16
_diffrn_reflns_limit_k_min -16
_diffrn_reflns_limit_l_max 15
_diffrn_reflns_limit_l_min -19
_diffrn_reflns_number 19466
_diffrn_reflns_theta_full 28.46
_diffrn_reflns_theta_max 28.46
_diffrn_reflns_theta_min 2.03
_exptl_absorpt_coefficient_mu 0.371
_exptl_absorpt_correction_T_max 0.9817
_exptl_absorpt_correction_T_min 0.8659
_exptl_absorpt_correction_type multi-scan
_exptl_absorpt_process_details SADABS
_exptl_crystal_colour red
_exptl_crystal_density_diffrn 1.229
_exptl_crystal_description rod
_exptl_crystal_F_000 1256
_exptl_crystal_size_max 0.40
_exptl_crystal_size_mid 0.10
_exptl_crystal_size_min 0.05
_refine_diff_density_max 0.348
_refine_diff_density_min -0.308
_refine_diff_density_rms 0.051
_refine_ls_extinction_method none
_refine_ls_goodness_of_fit_ref 1.029
_refine_ls_hydrogen_treatment refall
_refine_ls_matrix_type full
_refine_ls_number_parameters 270
_refine_ls_number_reflns 3990
_refine_ls_number_restraints 0
_refine_ls_restrained_S_all 1.029
_refine_ls_R_factor_all 0.0422
_refine_ls_R_factor_gt 0.0304
_refine_ls_shift/su_max 0.013
_refine_ls_shift/su_mean 0.001
_refine_ls_structure_factor_coef Fsqd
_refine_ls_weighting_details 'calc w=1/[\s^2^(Fo^2^)+(0.0548P)^2^+0.6946P] where P=(Fo^2^+2Fc^2^)/3'
_refine_ls_weighting_scheme calc
_refine_ls_wR_factor_gt 0.0840
_refine_ls_wR_factor_ref 0.0891
_reflns_number_gt 3243
_reflns_number_total 3990
_reflns_threshold_expression >2sigma(I)
_cod_data_source_file ja061213crom20060220_113547.cif
_cod_data_source_block th18
_cod_original_formula_sum 'C17 H23 N Si Ti0.50'
_cod_database_code 4110596

loop_
_symmetry_equiv_pos_as_xyz
'x, y, z'
'-x, y, -z+1/2'
'x+1/2, y+1/2, z'
'-x+1/2, y+1/2, -z+1/2'
'-x, -y, -z'
'x, -y, z-1/2'
'-x+1/2, -y+1/2, -z'
'x+1/2, -y+1/2, z-1/2'

loop_
_atom_site_label
_atom_site_type_symbol
_atom_site_fract_x
_atom_site_fract_y
_atom_site_fract_z
_atom_site_U_iso_or_equiv
_atom_site_adp_type
_atom_site_occupancy
_atom_site_symmetry_multiplicity
_atom_site_calc_flag
_atom_site_refinement_flags
Ti1 Ti 0.0000 0.32025(2) 0.2500 0.01535(9) Uani 1 2 d S
Si1 Si 0.16057(2) 0.20397(3) 0.20589(3) 0.02004(10) Uani 1 1 d .
N1 N 0.0000 0.15317(13) 0.2500 0.0206(3) Uani 1 2 d S
N2 N 0.0000 0.06047(14) 0.2500 0.0297(4) Uani 1 2 d S
C1 C 0.07761(7) 0.29664(10) 0.16402(10) 0.0181(3) Uani 1 1 d .
C2 C 0.08011(7) 0.41260(10) 0.19124(9) 0.0181(3) Uani 1 1 d .
C3 C 0.00973(7) 0.46119(10) 0.13970(9) 0.0196(3) Uani 1 1 d .
C4 C -0.03774(7) 0.37780(11) 0.08253(9) 0.0202(3) Uani 1 1 d .
C5 C 0.00249(7) 0.27720(11) 0.09492(9) 0.0194(3) Uani 1 1 d .
C6 C 0.14857(8) 0.47327(11) 0.25415(11) 0.0230(3) Uani 1 1 d .
H6C H 0.1388(10) 0.5443(16) 0.2836(13) 0.045(5) Uiso 1 1 d .
H6B H 0.1808(10) 0.4295(15) 0.3094(14) 0.043(5) Uiso 1 1 d .
H6A H 0.1787(9) 0.4899(14) 0.2152(13) 0.039(5) Uiso 1 1 d .
C7 C -0.00955(8) 0.58235(11) 0.13293(12) 0.0258(3) Uani 1 1 d .
H7C H 0.0287(10) 0.6267(15) 0.1828(14) 0.042(5) Uiso 1 1 d .
H7B H -0.0119(9) 0.6096(14) 0.0704(14) 0.036(4) Uiso 1 1 d .
H7A H -0.0553(9) 0.5973(13) 0.1445(12) 0.032(4) Uiso 1 1 d .
C8 C -0.11625(8) 0.39671(14) 0.01433(11) 0.0285(3) Uani 1 1 d .
H8C H -0.1464(14) 0.3263(19) 0.0059(18) 0.071(7) Uiso 1 1 d .
H8B H -0.1412(11) 0.4485(17) 0.0407(15) 0.051(5) Uiso 1 1 d .
H8A H -0.1165(10) 0.4231(16) -0.0476(15) 0.049(5) Uiso 1 1 d .
C9 C -0.02644(9) 0.17575(12) 0.03382(11) 0.0267(3) Uani 1 1 d .
H9C H -0.0105(9) 0.1052(16) 0.0693(13) 0.040(5) Uiso 1 1 d .
H9B H -0.0796(11) 0.1741(14) 0.0049(14) 0.043(5) Uiso 1 1 d .
H9A H -0.0104(11) 0.1773(15) -0.0200(16) 0.047(5) Uiso 1 1 d .
C10 C 0.19426(9) 0.17794(14) 0.34061(12) 0.0301(3) Uani 1 1 d .
H10C H 0.2113(10) 0.2435(16) 0.3759(14) 0.039(5) Uiso 1 1 d .
H10B H 0.2340(11) 0.1243(16) 0.3593(14) 0.048(5) Uiso 1 1 d .
H10A H 0.1562(10) 0.1450(15) 0.3572(14) 0.040(5) Uiso 1 1 d .
C11 C 0.14215(9) 0.06743(12) 0.14158(13) 0.0295(3) Uani 1 1 d .
H11B H 0.1055(9) 0.0259(14) 0.1589(12) 0.036(5) Uiso 1 1 d .
H11A H 0.1242(9) 0.0755(14) 0.0696(14) 0.037(5) Uiso 1 1 d .
H11C H 0.1882(10) 0.0244(14) 0.1622(13) 0.041(5) Uiso 1 1 d .
C12 C 0.23695(7) 0.27535(10) 0.17600(11) 0.0228(3) Uani 1 1 d .
C13 C 0.31128(8) 0.27237(12) 0.23853(12) 0.0284(3) Uani 1 1 d .
H13 H 0.3241(9) 0.2362(14) 0.3017(13) 0.032(4) Uiso 1 1 d .
C14 C 0.36700(9) 0.32320(12) 0.21350(14) 0.0333(4) Uani 1 1 d .
H14 H 0.4201(11) 0.3220(13) 0.2600(14) 0.037(5) Uiso 1 1 d .
C15 C 0.34908(9) 0.37878(12) 0.12566(13) 0.0339(4) Uani 1 1 d .
H15 H 0.3859(10) 0.4165(14) 0.1055(14) 0.044(5) Uiso 1 1 d .
C16 C 0.27594(9) 0.38331(13) 0.06253(13) 0.0345(4) Uani 1 1 d .
H16 H 0.2627(10) 0.4223(15) 0.0017(14) 0.044(5) Uiso 1 1 d .
C17 C 0.22079(9) 0.33211(12) 0.08772(12) 0.0296(3) Uani 1 1 d .
H17 H 0.1714(10) 0.3363(14) 0.0440(14) 0.038(5) Uiso 1 1 d .

loop_
_atom_site_aniso_label
_atom_site_aniso_U_11
_atom_site_aniso_U_22
_atom_site_aniso_U_33
_atom_site_aniso_U_23
_atom_site_aniso_U_13
_atom_site_aniso_U_12
Ti1 0.01514(17) 0.01683(16) 0.01392(16) 0.000 0.00501(13) 0.000
Si1 0.01655(19) 0.02052(18) 0.0232(2) 0.00226(14) 0.00727(16) 0.00257(13)
N1 0.0176(8) 0.0242(8) 0.0211(8) 0.000 0.0082(7) 0.000
N2 0.0318(9) 0.0225(8) 0.0378(10) 0.000 0.0163(8) 0.000
C1 0.0173(6) 0.0208(6) 0.0169(6) 0.0007(5) 0.0070(5) 0.0007(4)
C2 0.0184(6) 0.0196(6) 0.0174(6) 0.0016(5) 0.0076(5) -0.0003(5)
C3 0.0219(6) 0.0213(6) 0.0174(6) 0.0036(5) 0.0092(5) 0.0023(5)
C4 0.0187(6) 0.0266(6) 0.0151(6) 0.0033(5) 0.0059(5) 0.0022(5)
C5 0.0202(6) 0.0229(6) 0.0153(6) 0.0003(5) 0.0067(5) -0.0009(5)
C6 0.0207(7) 0.0231(6) 0.0249(7) -0.0002(6) 0.0076(6) -0.0034(5)
C7 0.0304(8) 0.0222(6) 0.0273(8) 0.0063(6) 0.0135(7) 0.0050(6)
C8 0.0211(7) 0.0386(8) 0.0217(7) 0.0051(6) 0.0025(6) 0.0056(6)
C9 0.0269(8) 0.0298(7) 0.0202(7) -0.0070(6) 0.0044(6) -0.0022(6)
C10 0.0221(7) 0.0375(8) 0.0285(8) 0.0092(7) 0.0065(7) 0.0049(6)
C11 0.0277(8) 0.0223(7) 0.0407(9) 0.0003(6) 0.0149(7) 0.0027(6)
C12 0.0204(7) 0.0200(6) 0.0302(8) -0.0010(5) 0.0116(6) 0.0023(5)
C13 0.0226(7) 0.0260(7) 0.0362(9) 0.0006(6) 0.0102(7) 0.0016(5)
C14 0.0224(8) 0.0316(8) 0.0474(10) -0.0044(7) 0.0141(8) -0.0024(6)
C15 0.0322(8) 0.0296(7) 0.0484(10) -0.0062(7) 0.0246(8) -0.0063(6)
C16 0.0394(9) 0.0330(8) 0.0380(9) 0.0042(7) 0.0223(8) 0.0005(6)
C17 0.0255(8) 0.0317(7) 0.0332(8) 0.0010(6) 0.0123(7) 0.0020(6)

loop_
_atom_type_symbol
_atom_type_description
_atom_type_scat_dispersion_real
_atom_type_scat_dispersion_imag
_atom_type_scat_source
C C 0.0033 0.0016 'International Tables Vol C Tables 4.2.6.8 and 6.1.1.4'
H H 0.0000 0.0000 'International Tables Vol C Tables 4.2.6.8 and 6.1.1.4'
N N 0.0061 0.0033 'International Tables Vol C Tables 4.2.6.8 and 6.1.1.4'
Si Si 0.0817 0.0704 'International Tables Vol C Tables 4.2.6.8 and 6.1.1.4'
Ti Ti 0.2776 0.4457 'International Tables Vol C Tables 4.2.6.8 and 6.1.1.4'

loop_
_geom_angle_atom_site_label_1
_geom_angle_atom_site_label_2
_geom_angle_atom_site_label_3
_geom_angle
_geom_angle_site_symmetry_1
_geom_angle_site_symmetry_3
N1 Ti1 C1 82.85(3) . 2
N1 Ti1 C1 82.85(3) . .
C1 Ti1 C1 165.70(6) 2 .
N1 Ti1 C2 118.94(3) . 2
C1 Ti1 C2 36.84(4) 2 2
C1 Ti1 C2 157.04(5) . 2
N1 Ti1 C2 118.94(3) . .
C1 Ti1 C2 157.04(5) 2 .
C1 Ti1 C2 36.84(4) . .
C2 Ti1 C2 122.12(6) 2 .
N1 Ti1 C5 77.20(3) . 2
C1 Ti1 C5 36.64(5) 2 2
C1 Ti1 C5 138.35(5) . 2
C2 Ti1 C5 59.89(4) 2 2
C2 Ti1 C5 135.74(5) . 2
N1 Ti1 C5 77.20(3) . .
C1 Ti1 C5 138.35(5) 2 .
C1 Ti1 C5 36.64(5) . .
C2 Ti1 C5 135.74(5) 2 .
C2 Ti1 C5 59.89(4) . .
C5 Ti1 C5 154.39(6) 2 .
N1 Ti1 C4 106.85(3) . .
C1 Ti1 C4 125.38(4) 2 .
C1 Ti1 C4 59.55(4) . .
C2 Ti1 C4 104.03(4) 2 .
C2 Ti1 C4 58.47(4) . .
C5 Ti1 C4 161.82(4) 2 .
C5 Ti1 C4 34.76(4) . .
N1 Ti1 C4 106.85(3) . 2
C1 Ti1 C4 59.55(4) 2 2
C1 Ti1 C4 125.38(4) . 2
C2 Ti1 C4 58.47(4) 2 2
C2 Ti1 C4 104.03(4) . 2
C5 Ti1 C4 34.76(4) 2 2
C5 Ti1 C4 161.82(4) . 2
C4 Ti1 C4 146.29(6) . 2
N1 Ti1 C3 135.20(3) . 2
C1 Ti1 C3 59.68(4) 2 2
C1 Ti1 C3 132.96(4) . 2
C2 Ti1 C3 35.10(4) 2 2
C2 Ti1 C3 97.55(4) . 2
C5 Ti1 C3 58.16(4) 2 2
C5 Ti1 C3 147.35(5) . 2
C4 Ti1 C3 114.48(5) . 2
C4 Ti1 C3 34.33(4) 2 2
N1 Ti1 C3 135.20(3) . .
C1 Ti1 C3 132.96(4) 2 .
C1 Ti1 C3 59.68(4) . .
C2 Ti1 C3 97.55(4) 2 .
C2 Ti1 C3 35.10(4) . .
C5 Ti1 C3 147.35(5) 2 .
C5 Ti1 C3 58.17(4) . .
C4 Ti1 C3 34.33(4) . .
C4 Ti1 C3 114.48(5) 2 .
C3 Ti1 C3 89.61(6) 2 .
C1 Si1 C10 112.40(7) . .
C1 Si1 C11 112.19(7) . .
C10 Si1 C11 108.35(8) . .
C1 Si1 C12 107.29(6) . .
C10 Si1 C12 108.42(7) . .
C11 Si1 C12 108.05(6) . .
N2 N1 Ti1 180.0 . .
C2 C1 C5 105.85(10) . .
C2 C1 Si1 123.22(9) . .
C5 C1 Si1 130.72(9) . .
C2 C1 Ti1 72.14(7) . .
C5 C1 Ti1 73.76(7) . .
Si1 C1 Ti1 123.01(6) . .
C3 C2 C1 108.71(11) . .
C3 C2 C6 125.87(11) . .
C1 C2 C6 125.06(11) . .
C3 C2 Ti1 76.06(7) . .
C1 C2 Ti1 71.02(7) . .
C6 C2 Ti1 124.43(9) . .
C4 C3 C2 108.19(11) . .
C4 C3 C7 124.13(12) . .
C2 C3 C7 127.07(12) . .
C4 C3 Ti1 72.76(7) . .
C2 C3 Ti1 68.84(7) . .
C7 C3 Ti1 131.13(9) . .
C5 C4 C3 109.03(11) . .
C5 C4 C8 126.15(12) . .
C3 C4 C8 124.67(12) . .
C5 C4 Ti1 70.64(7) . .
C3 C4 Ti1 72.90(7) . .
C8 C4 Ti1 126.08(9) . .
C4 C5 C1 108.20(11) . .
C4 C5 C9 123.60(12) . .
C1 C5 C9 127.57(12) . .
C4 C5 Ti1 74.61(7) . .
C1 C5 Ti1 69.60(7) . .
C9 C5 Ti1 128.72(9) . .
C17 C12 C13 117.14(13) . .
C17 C12 Si1 120.31(11) . .
C13 C12 Si1 122.54(11) . .
C14 C13 C12 121.42(15) . .
C15 C14 C13 119.94(15) . .
C14 C15 C16 119.85(14) . .
C15 C16 C17 119.91(15) . .
C16 C17 C12 121.74(15) . .

loop_
_geom_bond_atom_site_label_1
_geom_bond_atom_site_label_2
_geom_bond_distance
_geom_bond_site_symmetry_2
Ti1 N1 2.0161(16) .
Ti1 C1 2.2881(12) 2
Ti1 C1 2.2881(12) .
Ti1 C2 2.3031(12) 2
Ti1 C2 2.3032(12) .
Ti1 C5 2.3439(13) 2
Ti1 C5 2.3439(13) .
Ti1 C4 2.3952(13) .
Ti1 C4 2.3952(13) 2
Ti1 C3 2.3970(12) 2
Ti1 C3 2.3970(12) .
Si1 C1 1.8645(13) .
Si1 C10 1.8676(17) .
Si1 C11 1.8673(15) .
Si1 C12 1.8849(13) .
N1 N2 1.119(2) .
C1 C2 1.4508(17) .
C1 C5 1.4568(18) .
C2 C3 1.4202(17) .
C2 C6 1.5007(18) .
C3 C4 1.4144(18) .
C3 C7 1.5029(18) .
C4 C5 1.4163(18) .
C4 C8 1.5010(19) .
C5 C9 1.5005(19) .
C12 C17 1.395(2) .
C12 C13 1.396(2) .
C13 C14 1.393(2) .
C14 C15 1.379(2) .
C15 C16 1.381(2) .
C16 C17 1.387(2) .
